data_7050825
loop_
_publ_author_name
'Dong, Guo'
'Cheng, He'
'Chun-Ying, Duan'
'Chun-Qi, Qian'
'Qing-Jin, Meng'

_publ_section_title
;
 The synthesis and structural characterisation of helical silver(i)
 complexes with short bis(pyridylimine) ligands
;
_journal_issue 6
_journal_name_full 'New Journal of Chemistry'
_journal_page_first 796
_journal_paper_doi 10.1039/b111661b
_journal_volume 26
_journal_year 2002
_chemical_formula_sum 'C28 H28 Ag2 Cl2 N8 O8'
_chemical_formula_weight 891.22
_chemical_name_systematic
; 
? 
;
_space_group_IT_number 2
_symmetry_cell_setting triclinic
_symmetry_space_group_name_Hall '-P 1'
_symmetry_space_group_name_H-M 'P -1'
_atom_sites_solution_hydrogens geom
_atom_sites_solution_primary direct
_atom_sites_solution_secondary difmap
_audit_creation_method SHELXL-97
_cell_angle_alpha 90.29(3)
_cell_angle_beta 104.04(3)
_cell_angle_gamma 107.57(3)
_cell_formula_units_Z 2
_cell_length_a 8.6444(17)
_cell_length_b 13.663(3)
_cell_length_c 14.079(3)
_cell_measurement_reflns_used 1576
_cell_measurement_temperature 293(2)
_cell_measurement_theta_max 13.26
_cell_measurement_theta_min 2.54
_cell_volume 1532.4(7)
_computing_cell_refinement 'Bruker SMART'
_computing_data_collection 'Bruker SMART'
_computing_data_reduction 'Bruker SAINT'
_computing_molecular_graphics 'Bruker SHELXTL'
_computing_publication_material 'Bruker SHELXTL'
_computing_structure_refinement 'Bruker SHELXTL'
_computing_structure_solution 'Bruker SHELXTL'
_diffrn_ambient_temperature 293(2)
_diffrn_measured_fraction_theta_full 0.996
_diffrn_measured_fraction_theta_max 0.996
_diffrn_measurement_device_type 'CCD area detector'
_diffrn_measurement_method 'phi and omega scans'
_diffrn_radiation_monochromator graphite
_diffrn_radiation_source 'fine-focus sealed tube'
_diffrn_radiation_type MoK\a
_diffrn_radiation_wavelength 0.71073
_diffrn_reflns_av_R_equivalents 0.0459
_diffrn_reflns_av_sigmaI/netI 0.0299
_diffrn_reflns_limit_h_max 10
_diffrn_reflns_limit_h_min 0
_diffrn_reflns_limit_k_max 15
_diffrn_reflns_limit_k_min -16
_diffrn_reflns_limit_l_max 16
_diffrn_reflns_limit_l_min -16
_diffrn_reflns_number 29405
_diffrn_reflns_theta_full 25.00
_diffrn_reflns_theta_max 25.00
_diffrn_reflns_theta_min 3.53
_exptl_absorpt_coefficient_mu 1.518
_exptl_absorpt_correction_T_max 0.8591
_exptl_absorpt_correction_T_min 0.7378
_exptl_absorpt_correction_type empirical
_exptl_absorpt_process_details 'SADABS 1997'
_exptl_crystal_colour pale-yellow
_exptl_crystal_density_diffrn 1.932
_exptl_crystal_density_method 'not measured'
_exptl_crystal_description prism
_exptl_crystal_F_000 888
_exptl_crystal_size_max 0.2
_exptl_crystal_size_mid 0.1
_exptl_crystal_size_min 0.1
_refine_diff_density_max 0.415
_refine_diff_density_min -0.437
_refine_diff_density_rms 0.066
_refine_ls_extinction_coef 0.0064(5)
_refine_ls_extinction_expression Fc^*^=kFc[1+0.001xFc^2^\l^3^/sin(2\q)]^-1/4^
_refine_ls_extinction_method SHELXL
_refine_ls_goodness_of_fit_ref 1.007
_refine_ls_hydrogen_treatment mixed
_refine_ls_matrix_type full
_refine_ls_number_parameters 438
_refine_ls_number_reflns 5391
_refine_ls_number_restraints 0
_refine_ls_restrained_S_all 1.007
_refine_ls_R_factor_all 0.0434
_refine_ls_R_factor_gt 0.0306
_refine_ls_shift/su_max 0.000
_refine_ls_shift/su_mean 0.000
_refine_ls_structure_factor_coef Fsqd
_refine_ls_weighting_details 'calc w=1/[\s^2^(Fo^2^)+(0.0475P)^2^+0.8216P] where P=(Fo^2^+2Fc^2^)/3'
_refine_ls_weighting_scheme calc
_refine_ls_wR_factor_gt 0.0771
_refine_ls_wR_factor_ref 0.0820
_reflns_number_gt 4423
_reflns_number_total 5391
_reflns_threshold_expression >2sigma(I)
_cod_data_source_file b111661b.txt
_cod_data_source_block complex_1
_cod_depositor_comments
;
The following automatic conversions were performed:
'_symmetry_cell_setting' value 'Triclinic' changed to 'triclinic'
according to '/home/saulius/struct/CIF-dictionaries/cif_core.dic'
dictionary named 'cif_core.dic' version 2.4.1 from 2010-06-29.

Automatic conversion script
Id: cif_fix_enum 1527 2010-12-29 10:47:43Z saulius 
;
_cod_original_cell_volume 1532.4(5)
_cod_original_sg_symbol_H-M 'P-1   '
_cod_database_code 7050825

loop_
_symmetry_equiv_pos_as_xyz
'x, y, z'
'-x, -y, -z'

loop_
_atom_site_label
_atom_site_type_symbol
_atom_site_fract_x
_atom_site_fract_y
_atom_site_fract_z
_atom_site_U_iso_or_equiv
_atom_site_adp_type
_atom_site_occupancy
_atom_site_symmetry_multiplicity
_atom_site_calc_flag
_atom_site_refinement_flags
_atom_site_disorder_assembly
_atom_site_disorder_group
Ag1 Ag 0.76431(4) 0.08100(2) 0.26911(2) 0.04905(11) Uani 1 1 d . . .
Ag2 Ag 0.92662(4) 0.44968(2) 0.231396(19) 0.04672(11) Uani 1 1 d . . .
N1 N 0.4784(4) 0.0404(2) 0.21648(19) 0.0411(7) Uani 1 1 d . . .
N2 N 0.6907(4) 0.1936(2) 0.14975(19) 0.0401(6) Uani 1 1 d . . .
N3 N 0.8092(4) 0.2812(2) 0.13438(19) 0.0399(6) Uani 1 1 d . . .
N4 N 1.0735(3) 0.4450(2) 0.12586(18) 0.0378(6) Uani 1 1 d . . .
N5 N 1.0057(3) 0.0878(2) 0.37496(18) 0.0380(6) Uani 1 1 d . . .
N6 N 0.8865(4) 0.2499(2) 0.36644(19) 0.0387(6) Uani 1 1 d . . .
N7 N 0.8380(4) 0.3377(2) 0.34882(19) 0.0389(6) Uani 1 1 d . . .
N8 N 0.7266(3) 0.4945(2) 0.28420(19) 0.0395(6) Uani 1 1 d . . .
C1 C 0.3680(5) -0.0441(3) 0.2357(2) 0.0474(8) Uani 1 1 d . . .
H1A H 0.4093 -0.0915 0.2723 0.057 Uiso 1 1 calc R . .
C2 C 0.1967(5) -0.0654(3) 0.2045(3) 0.0508(9) Uani 1 1 d . . .
H2A H 0.1248 -0.1255 0.2197 0.061 Uiso 1 1 calc R . .
C3 C 0.1357(5) 0.0019(3) 0.1519(3) 0.0586(10) Uani 1 1 d . . .
H3A H 0.0206 -0.0097 0.1302 0.070 Uiso 1 1 calc R . .
C4 C 0.2481(5) 0.0887(3) 0.1308(3) 0.0536(9) Uani 1 1 d . . .
H4A H 0.2084 0.1363 0.0936 0.064 Uiso 1 1 calc R . .
C5 C 0.4180(4) 0.1065(3) 0.1638(2) 0.0387(7) Uani 1 1 d . . .
C6 C 0.5414(4) 0.1983(3) 0.1410(2) 0.0396(8) Uani 1 1 d . . .
C101 C 0.4855(5) 0.2882(3) 0.1080(3) 0.0472(8) Uani 1 1 d . . .
H10A H 0.5818 0.3480 0.1144 0.071 Uiso 1 1 calc R . .
H10B H 0.4164 0.3005 0.1479 0.071 Uiso 1 1 calc R . .
H10C H 0.4222 0.2741 0.0406 0.071 Uiso 1 1 calc R . .
C102 C 0.8423(5) 0.1726(3) 0.0161(3) 0.0603(11) Uani 1 1 d . . .
H10D H 0.7935 0.1168 0.0516 0.090 Uiso 1 1 calc R . .
H10E H 0.9409 0.1636 0.0023 0.090 Uiso 1 1 calc R . .
H10F H 0.7626 0.1732 -0.0446 0.090 Uiso 1 1 calc R . .
C7 C 0.8881(4) 0.2704(3) 0.0753(2) 0.0379(7) Uani 1 1 d . . .
C8 C 1.0282(4) 0.3616(2) 0.0654(2) 0.0347(7) Uani 1 1 d . . .
C9 C 1.1082(5) 0.3611(3) -0.0032(2) 0.0466(9) Uani 1 1 d . . .
H9A H 1.0758 0.3035 -0.0477 0.056 Uiso 1 1 calc R . .
C10 C 1.2405(5) 0.4464(3) -0.0090(3) 0.0540(10) Uani 1 1 d . . .
H10G H 1.2974 0.4450 -0.0570 0.065 Uiso 1 1 calc R . .
C11 C 1.2879(5) 0.5302(3) 0.0525(3) 0.0493(9) Uani 1 1 d . . .
H11A H 1.3773 0.5877 0.0494 0.059 Uiso 1 1 calc R . .
C12 C 1.2002(4) 0.5273(3) 0.1189(2) 0.0434(8) Uani 1 1 d . . .
H12A H 1.2284 0.5852 0.1623 0.052 Uiso 1 1 calc R . .
C13 C 1.0598(5) 0.0058(3) 0.3861(2) 0.0435(8) Uani 1 1 d . . .
H13A H 0.9982 -0.0532 0.3442 0.052 Uiso 1 1 calc R . .
C14 C 1.1966(5) 0.0029(3) 0.4535(3) 0.0503(9) Uani 1 1 d . . .
H14A H 1.2323 -0.0551 0.4571 0.060 Uiso 1 1 calc R . .
C15 C 1.2798(5) 0.0871(3) 0.5154(3) 0.0544(10) Uani 1 1 d . . .
H15A H 1.3742 0.0881 0.5647 0.065 Uiso 1 1 calc R . .
C16 C 1.2254(5) 0.1722(3) 0.5061(3) 0.0482(9) Uani 1 1 d . . .
H16A H 1.2836 0.2308 0.5492 0.058 Uiso 1 1 calc R . .
C17 C 1.0891(4) 0.1717(2) 0.4354(2) 0.0359(7) Uani 1 1 d . . .
C18 C 1.0291(4) 0.2635(2) 0.4223(2) 0.0354(7) Uani 1 1 d . . .
C103 C 1.1338(5) 0.3645(3) 0.4749(3) 0.0476(8) Uani 1 1 d . . .
H10H H 1.1096 0.4185 0.4366 0.071 Uiso 1 1 calc R . .
H10I H 1.2502 0.3704 0.4849 0.071 Uiso 1 1 calc R . .
H10J H 1.1095 0.3701 0.5374 0.071 Uiso 1 1 calc R . .
C104 C 0.5815(5) 0.2462(3) 0.3952(3) 0.0552(10) Uani 1 1 d . . .
H10K H 0.6172 0.1866 0.3910 0.083 Uiso 1 1 calc R . .
H10L H 0.4684 0.2320 0.3558 0.083 Uiso 1 1 calc R . .
H10M H 0.5862 0.2630 0.4624 0.083 Uiso 1 1 calc R . .
C19 C 0.6939(4) 0.3345(3) 0.3587(2) 0.0406(8) Uani 1 1 d . . .
C20 C 0.6431(4) 0.4275(3) 0.3349(2) 0.0386(7) Uani 1 1 d . . .
C21 C 0.5141(5) 0.4465(3) 0.3652(3) 0.0517(9) Uani 1 1 d . . .
H21A H 0.4536 0.3984 0.4001 0.062 Uiso 1 1 calc R . .
C22 C 0.4733(5) 0.5353(3) 0.3448(3) 0.0585(10) Uani 1 1 d . . .
H22A H 0.3862 0.5477 0.3656 0.070 Uiso 1 1 calc R . .
C23 C 0.5603(5) 0.6026(3) 0.2950(3) 0.0520(9) Uani 1 1 d . . .
H23A H 0.5364 0.6636 0.2802 0.062 Uiso 1 1 calc R . .
C24 C 0.6861(5) 0.5801(3) 0.2661(2) 0.0450(8) Uani 1 1 d . . .
H24A H 0.7475 0.6278 0.2315 0.054 Uiso 1 1 calc R . .
Cl1 Cl 0.66522(11) -0.16237(7) 0.14360(7) 0.0479(2) Uani 1 1 d . . .
O11 O 0.4971(4) -0.2229(3) 0.1206(3) 0.0945(11) Uani 1 1 d . . .
O12 O 0.7139(5) -0.1331(3) 0.2391(2) 0.0970(12) Uani 1 1 d . . .
O13 O 0.7633(5) -0.2208(3) 0.1220(3) 0.0971(12) Uani 1 1 d . . .
O14 O 0.6840(6) -0.0742(3) 0.0955(3) 0.1119(14) Uani 1 1 d . . .
Cl2 Cl 1.17039(12) 0.69672(6) 0.34904(7) 0.0471(2) Uani 1 1 d . . .
O21 O 1.3439(4) 0.7519(3) 0.3639(3) 0.0870(10) Uani 1 1 d . . .
O22 O 1.1519(4) 0.6054(2) 0.3964(3) 0.0757(9) Uani 1 1 d . . .
O23 O 1.0853(5) 0.7576(2) 0.3799(2) 0.0809(10) Uani 1 1 d . . .
O24 O 1.0979(5) 0.6685(3) 0.2537(2) 0.0873(10) Uani 1 1 d . . .

loop_
_atom_site_aniso_label
_atom_site_aniso_U_11
_atom_site_aniso_U_22
_atom_site_aniso_U_33
_atom_site_aniso_U_23
_atom_site_aniso_U_13
_atom_site_aniso_U_12
Ag1 0.04795(19) 0.04259(18) 0.04697(17) -0.00084(12) -0.00310(13) 0.01228(13)
Ag2 0.05550(19) 0.04257(17) 0.04558(17) -0.00091(12) 0.02528(13) 0.01069(13)
N1 0.0453(17) 0.0376(16) 0.0347(14) 0.0018(12) 0.0085(13) 0.0063(13)
N2 0.0434(17) 0.0370(15) 0.0353(14) -0.0010(12) 0.0101(12) 0.0059(13)
N3 0.0451(17) 0.0362(15) 0.0358(14) 0.0017(11) 0.0148(13) 0.0055(13)
N4 0.0389(16) 0.0418(16) 0.0327(13) 0.0031(12) 0.0120(12) 0.0106(13)
N5 0.0425(16) 0.0392(16) 0.0313(13) 0.0008(11) 0.0074(12) 0.0129(13)
N6 0.0461(17) 0.0332(15) 0.0360(14) 0.0019(11) 0.0087(13) 0.0125(13)
N7 0.0490(18) 0.0350(15) 0.0338(14) 0.0016(11) 0.0109(13) 0.0145(13)
N8 0.0438(16) 0.0405(16) 0.0339(14) 0.0009(12) 0.0093(12) 0.0133(13)
C1 0.055(2) 0.044(2) 0.0383(18) 0.0056(15) 0.0103(16) 0.0097(18)
C2 0.055(2) 0.045(2) 0.045(2) 0.0011(17) 0.0201(18) 0.0002(18)
C3 0.041(2) 0.063(3) 0.062(2) 0.003(2) 0.0110(19) 0.004(2)
C4 0.041(2) 0.056(2) 0.056(2) 0.0116(18) 0.0044(18) 0.0100(18)
C5 0.044(2) 0.0369(18) 0.0300(15) 0.0014(13) 0.0071(14) 0.0072(15)
C6 0.047(2) 0.0390(18) 0.0278(15) 0.0024(13) 0.0067(14) 0.0079(16)
C101 0.052(2) 0.044(2) 0.0411(18) 0.0095(15) 0.0070(16) 0.0128(17)
C102 0.061(3) 0.053(2) 0.063(2) -0.0166(19) 0.019(2) 0.010(2)
C7 0.0391(18) 0.0415(19) 0.0337(16) -0.0008(14) 0.0068(14) 0.0155(15)
C8 0.0379(18) 0.0422(18) 0.0287(15) 0.0042(13) 0.0067(13) 0.0208(15)
C9 0.053(2) 0.057(2) 0.0367(18) 0.0040(16) 0.0155(16) 0.0237(19)
C10 0.058(2) 0.075(3) 0.0420(19) 0.0154(19) 0.0265(18) 0.029(2)
C11 0.045(2) 0.054(2) 0.051(2) 0.0146(18) 0.0190(17) 0.0134(18)
C12 0.042(2) 0.048(2) 0.0409(18) 0.0045(15) 0.0124(15) 0.0123(17)
C13 0.051(2) 0.0387(19) 0.0417(18) 0.0003(14) 0.0120(16) 0.0150(16)
C14 0.053(2) 0.048(2) 0.055(2) 0.0109(17) 0.0114(19) 0.0246(19)
C15 0.047(2) 0.057(2) 0.051(2) 0.0085(19) -0.0006(18) 0.0160(19)
C16 0.050(2) 0.043(2) 0.0429(19) 0.0027(15) 0.0020(17) 0.0083(17)
C17 0.0371(18) 0.0352(17) 0.0323(16) 0.0027(13) 0.0101(14) 0.0058(14)
C18 0.0410(19) 0.0353(17) 0.0291(15) 0.0014(13) 0.0135(15) 0.0072(15)
C103 0.046(2) 0.0378(19) 0.053(2) 0.0006(16) 0.0100(17) 0.0064(16)
C104 0.063(3) 0.053(2) 0.055(2) 0.0135(18) 0.026(2) 0.017(2)
C19 0.049(2) 0.0417(19) 0.0291(16) -0.0003(13) 0.0096(15) 0.0112(16)
C20 0.0397(19) 0.0425(19) 0.0321(16) -0.0005(14) 0.0074(14) 0.0122(15)
C21 0.054(2) 0.060(2) 0.050(2) 0.0074(18) 0.0233(18) 0.0226(19)
C22 0.058(3) 0.071(3) 0.059(2) 0.006(2) 0.018(2) 0.037(2)
C23 0.060(2) 0.055(2) 0.045(2) 0.0017(17) 0.0064(18) 0.030(2)
C24 0.054(2) 0.042(2) 0.0362(17) 0.0001(15) 0.0068(16) 0.0155(17)
Cl1 0.0476(5) 0.0394(5) 0.0518(5) -0.0034(4) 0.0081(4) 0.0101(4)
O11 0.056(2) 0.103(3) 0.093(2) -0.007(2) 0.0021(18) -0.0078(19)
O12 0.109(3) 0.107(3) 0.0602(19) -0.0301(19) -0.0140(19) 0.041(2)
O13 0.111(3) 0.112(3) 0.096(3) -0.006(2) 0.027(2) 0.074(2)
O14 0.157(4) 0.083(3) 0.129(3) 0.059(2) 0.077(3) 0.053(3)
Cl2 0.0548(5) 0.0351(4) 0.0537(5) 0.0019(4) 0.0218(4) 0.0111(4)
O21 0.0549(19) 0.084(2) 0.100(2) 0.0281(19) 0.0168(18) -0.0078(17)
O22 0.080(2) 0.0498(17) 0.110(2) 0.0347(17) 0.0424(19) 0.0248(16)
O23 0.129(3) 0.0639(19) 0.079(2) 0.0061(16) 0.052(2) 0.052(2)
O24 0.106(3) 0.090(2) 0.0538(18) -0.0186(16) 0.0223(18) 0.012(2)

loop_
_atom_type_symbol
_atom_type_description
_atom_type_scat_dispersion_real
_atom_type_scat_dispersion_imag
_atom_type_scat_source
C C 0.0033 0.0016 'International Tables Vol C Tables 4.2.6.8 and 6.1.1.4'
H H 0.0000 0.0000 'International Tables Vol C Tables 4.2.6.8 and 6.1.1.4'
N N 0.0061 0.0033 'International Tables Vol C Tables 4.2.6.8 and 6.1.1.4'
O O 0.0106 0.0060 'International Tables Vol C Tables 4.2.6.8 and 6.1.1.4'
Cl Cl 0.1484 0.1585 'International Tables Vol C Tables 4.2.6.8 and 6.1.1.4'
Ag Ag -0.8971 1.1015 'International Tables Vol C Tables 4.2.6.8 and 6.1.1.4'

loop_
_geom_angle_atom_site_label_1
_geom_angle_atom_site_label_2
_geom_angle_atom_site_label_3
_geom_angle
_geom_angle_site_symmetry_1
_geom_angle_site_symmetry_3
_geom_angle_publ_flag
N5 Ag1 N1 155.01(10) . . ?
N5 Ag1 N2 132.24(10) . . ?
N1 Ag1 N2 69.82(10) . . ?
N5 Ag1 N6 70.00(10) . . ?
N1 Ag1 N6 110.50(10) . . ?
N2 Ag1 N6 78.47(9) . . ?
N4 Ag2 N8 153.49(10) . . ?
N4 Ag2 N7 133.40(10) . . ?
N8 Ag2 N7 70.56(10) . . ?
N4 Ag2 N3 70.66(10) . . ?
N8 Ag2 N3 111.56(10) . . ?
N7 Ag2 N3 78.09(9) . . ?
C5 N1 C1 117.4(3) . . ?
C5 N1 Ag1 117.4(2) . . ?
C1 N1 Ag1 125.3(2) . . ?
C6 N2 N3 117.1(3) . . ?
C6 N2 Ag1 112.9(2) . . ?
N3 N2 Ag1 121.2(2) . . ?
C7 N3 N2 116.2(3) . . ?
C7 N3 Ag2 113.7(2) . . ?
N2 N3 Ag2 128.80(18) . . ?
C8 N4 C12 120.6(3) . . ?
C8 N4 Ag2 118.6(2) . . ?
C12 N4 Ag2 120.6(2) . . ?
C17 N5 C13 118.8(3) . . ?
C17 N5 Ag1 119.2(2) . . ?
C13 N5 Ag1 121.7(2) . . ?
C18 N6 N7 116.1(3) . . ?
C18 N6 Ag1 114.2(2) . . ?
N7 N6 Ag1 127.5(2) . . ?
C19 N7 N6 117.5(3) . . ?
C19 N7 Ag2 113.3(2) . . ?
N6 N7 Ag2 121.77(19) . . ?
C20 N8 C24 118.4(3) . . ?
C20 N8 Ag2 115.9(2) . . ?
C24 N8 Ag2 125.7(2) . . ?
N1 C1 C2 123.9(4) . . ?
C3 C2 C1 118.7(4) . . ?
C2 C3 C4 117.9(4) . . ?
C5 C4 C3 121.1(4) . . ?
N1 C5 C4 121.0(3) . . ?
N1 C5 C6 116.8(3) . . ?
C4 C5 C6 122.2(3) . . ?
N2 C6 C5 116.7(3) . . ?
N2 C6 C101 124.7(3) . . ?
C5 C6 C101 118.6(3) . . ?
N3 C7 C102 121.0(3) . . ?
N3 C7 C8 117.0(3) . . ?
C102 C7 C8 122.0(3) . . ?
N4 C8 C9 119.0(3) . . ?
N4 C8 C7 119.7(3) . . ?
C9 C8 C7 121.3(3) . . ?
C8 C9 C10 119.9(3) . . ?
C11 C10 C9 121.4(3) . . ?
C10 C11 C12 116.2(4) . . ?
C11 C12 N4 122.9(3) . . ?
N5 C13 C14 124.3(3) . . ?
C13 C14 C15 116.9(3) . . ?
C14 C15 C16 119.8(4) . . ?
C17 C16 C15 120.7(3) . . ?
N5 C17 C16 119.4(3) . . ?
N5 C17 C18 118.7(3) . . ?
C16 C17 C18 121.9(3) . . ?
N6 C18 C103 122.4(3) . . ?
N6 C18 C17 116.8(3) . . ?
C103 C18 C17 120.8(3) . . ?
N7 C19 C20 116.1(3) . . ?
N7 C19 C104 124.0(3) . . ?
C20 C19 C104 119.9(3) . . ?
N8 C20 C21 119.5(3) . . ?
N8 C20 C19 118.2(3) . . ?
C21 C20 C19 122.3(3) . . ?
C22 C21 C20 121.0(4) . . ?
C23 C22 C21 118.7(4) . . ?
C22 C23 C24 118.0(4) . . ?
N8 C24 C23 124.3(4) . . ?
O12 Cl1 O14 106.7(3) . . ?
O12 Cl1 O11 108.4(3) . . ?
O14 Cl1 O11 110.5(3) . . ?
O12 Cl1 O13 109.1(2) . . ?
O14 Cl1 O13 112.5(3) . . ?
O11 Cl1 O13 109.6(2) . . ?
O24 Cl2 O23 106.8(2) . . ?
O24 Cl2 O22 106.3(2) . . ?
O23 Cl2 O22 112.00(19) . . ?
O24 Cl2 O21 110.6(2) . . ?
O23 Cl2 O21 111.2(2) . . ?
O22 Cl2 O21 109.8(2) . . ?

loop_
_geom_bond_atom_site_label_1
_geom_bond_atom_site_label_2
_geom_bond_distance
_geom_bond_site_symmetry_2
_geom_bond_publ_flag
Ag1 N5 2.226(3) . ?
Ag1 N1 2.290(3) . ?
Ag1 N2 2.386(3) . ?
Ag1 N6 2.473(3) . ?
Ag2 N4 2.188(3) . ?
Ag2 N8 2.275(3) . ?
Ag2 N7 2.365(3) . ?
Ag2 N3 2.466(3) . ?
N1 C5 1.320(4) . ?
N1 C1 1.334(4) . ?
N2 C6 1.288(4) . ?
N2 N3 1.378(4) . ?
N3 C7 1.230(4) . ?
N4 C8 1.318(4) . ?
N4 C12 1.335(4) . ?
N5 C17 1.324(4) . ?
N5 C13 1.335(4) . ?
N6 C18 1.250(4) . ?
N6 N7 1.389(4) . ?
N7 C19 1.275(4) . ?
N8 C20 1.313(4) . ?
N8 C24 1.328(4) . ?
C1 C2 1.376(5) . ?
C2 C3 1.335(6) . ?
C3 C4 1.374(6) . ?
C4 C5 1.373(5) . ?
C5 C6 1.476(5) . ?
C6 C101 1.487(5) . ?
C102 C7 1.466(5) . ?
C7 C8 1.486(5) . ?
C8 C9 1.319(4) . ?
C9 C10 1.383(5) . ?
C10 C11 1.329(5) . ?
C11 C12 1.333(5) . ?
C13 C14 1.335(5) . ?
C14 C15 1.337(5) . ?
C15 C16 1.376(5) . ?
C16 C17 1.343(5) . ?
C17 C18 1.491(5) . ?
C18 C103 1.477(5) . ?
C104 C19 1.484(5) . ?
C19 C20 1.481(5) . ?
C20 C21 1.378(5) . ?
C21 C22 1.375(5) . ?
C22 C23 1.322(6) . ?
C23 C24 1.363(5) . ?
Cl1 O12 1.328(3) . ?
Cl1 O14 1.371(3) . ?
Cl1 O11 1.394(3) . ?
Cl1 O13 1.407(3) . ?
Cl2 O24 1.336(3) . ?
Cl2 O23 1.393(3) . ?
Cl2 O22 1.402(3) . ?
Cl2 O21 1.424(3) . ?
